data_7052614
loop_
_publ_author_name
'Lee, Yu Jin'
'Kim, Eun Young'
'Kim, Soo Hyun'
'Jang, Seung Pyo'
'Lee, Tae Geum'
'Kim, Cheal'
'Kim, Sung-Jin'
'Kim, Youngmee'

_publ_section_title
;
 Synthesis, crystal structures, photoluminescence, and catalytic
 reactivity of novel coordination polymers (0-D, 1-D, 2-D to 3-D)
 constructed from cis-1,2-cyclohexanedicarboxylic acid and various
 bipyridyl ligands
;
_journal_issue 4
_journal_name_full 'New Journal of Chemistry'
_journal_page_first 833
_journal_paper_doi 10.1039/c0nj00869a
_journal_volume 35
_journal_year 2011
_chemical_formula_sum 'C36 H45 N4 O12.5 S4 Zn2'
_chemical_formula_weight 992.75
_chemical_name_systematic
;
?
;
_space_group_IT_number 2
_symmetry_cell_setting triclinic
_symmetry_space_group_name_Hall '-P 1'
_symmetry_space_group_name_H-M 'P -1'
_atom_sites_solution_hydrogens geom
_atom_sites_solution_primary direct
_atom_sites_solution_secondary difmap
_audit_creation_method SHELXTL
_cell_angle_alpha 96.562(2)
_cell_angle_beta 98.759(2)
_cell_angle_gamma 113.605(2)
_cell_formula_units_Z 2
_cell_length_a 10.3877(11)
_cell_length_b 10.6229(12)
_cell_length_c 23.554(3)
_cell_measurement_reflns_used 1622
_cell_measurement_temperature 170(2)
_cell_measurement_theta_max 26.97
_cell_measurement_theta_min 2.99
_cell_volume 2309.4(5)
_computing_cell_refinement 'Bruker SMART'
_computing_data_collection 'Bruker SMART'
_computing_data_reduction 'Bruker SAINT'
_computing_molecular_graphics 'Bruker SHELXTL'
_computing_publication_material 'Bruker SHELXTL'
_computing_structure_refinement 'SHELXL-97 (Sheldrick, 1997)'
_computing_structure_solution 'SHELXS-97 (Sheldrick, 1990)'
_diffrn_ambient_temperature 170(2)
_diffrn_measured_fraction_theta_full 0.974
_diffrn_measured_fraction_theta_max 0.974
_diffrn_measurement_device_type 'CCD area detector'
_diffrn_measurement_method 'phi and omega scans'
_diffrn_radiation_monochromator graphite
_diffrn_radiation_source 'fine-focus sealed tube'
_diffrn_radiation_type MoK\a
_diffrn_radiation_wavelength 0.71073
_diffrn_reflns_av_R_equivalents 0.0821
_diffrn_reflns_av_sigmaI/netI 0.2368
_diffrn_reflns_limit_h_max 12
_diffrn_reflns_limit_h_min -11
_diffrn_reflns_limit_k_max 13
_diffrn_reflns_limit_k_min -12
_diffrn_reflns_limit_l_max 24
_diffrn_reflns_limit_l_min -29
_diffrn_reflns_number 12885
_diffrn_reflns_theta_full 26.00
_diffrn_reflns_theta_max 26.00
_diffrn_reflns_theta_min 2.13
_exptl_absorpt_coefficient_mu 1.279
_exptl_absorpt_correction_type none
_exptl_crystal_colour colorless
_exptl_crystal_density_diffrn 1.427
_exptl_crystal_density_method 'not measured'
_exptl_crystal_description block
_exptl_crystal_F_000 1025
_exptl_crystal_size_max 0.20
_exptl_crystal_size_mid 0.10
_exptl_crystal_size_min 0.08
_refine_diff_density_max 1.871
_refine_diff_density_min -0.637
_refine_diff_density_rms 0.127
_refine_ls_extinction_method none
_refine_ls_goodness_of_fit_ref 0.883
_refine_ls_hydrogen_treatment constr
_refine_ls_matrix_type full
_refine_ls_number_parameters 559
_refine_ls_number_reflns 8842
_refine_ls_number_restraints 48
_refine_ls_restrained_S_all 0.884
_refine_ls_R_factor_all 0.1458
_refine_ls_R_factor_gt 0.0720
_refine_ls_shift/su_max 0.001
_refine_ls_shift/su_mean 0.000
_refine_ls_structure_factor_coef Fsqd
_refine_ls_weighting_details 'calc w=1/[\s^2^(Fo^2^)+(0.0812P)^2^+0.0000P] where P=(Fo^2^+2Fc^2^)/3'
_refine_ls_weighting_scheme calc
_refine_ls_wR_factor_gt 0.1912
_refine_ls_wR_factor_ref 0.2036
_reflns_number_gt 3351
_reflns_number_total 8842
_reflns_threshold_expression >2sigma(I)
_cod_data_source_file c0nj00869a.txt
_cod_data_source_block 6
_cod_depositor_comments
;
The following automatic conversions were performed:
'_symmetry_cell_setting' value 'Triclinic' changed to 'triclinic'
according to '/home/saulius/struct/CIF-dictionaries/cif_core.dic'
dictionary named 'cif_core.dic' version 2.4.1 from 2010-06-29.

Automatic conversion script
Id: cif_fix_enum 1555 2011-01-17 13:19:09Z saulius 
;
_cod_original_cell_volume 2309.4(4)
_cod_original_sg_symbol_H-M P-1
_cod_original_formula_sum 'C36 H45 N4 O12.50 S4 Zn2'
_cod_database_code 7052614

loop_
_symmetry_equiv_pos_as_xyz
'x, y, z'
'-x, -y, -z'

loop_
_atom_site_label
_atom_site_type_symbol
_atom_site_fract_x
_atom_site_fract_y
_atom_site_fract_z
_atom_site_U_iso_or_equiv
_atom_site_adp_type
_atom_site_occupancy
_atom_site_symmetry_multiplicity
_atom_site_calc_flag
_atom_site_refinement_flags
_atom_site_disorder_assembly
_atom_site_disorder_group
Zn1 Zn -0.24285(11) 0.09477(10) 0.17777(4) 0.0377(3) Uani 1 1 d . . .
Zn2 Zn -0.12133(12) 0.68298(10) 0.32154(4) 0.0460(3) Uani 1 1 d . . .
O11 O -0.2104(7) 0.2375(6) 0.1262(2) 0.0549(18) Uani 1 1 d . . .
O12 O -0.3237(7) 0.2907(5) 0.1916(2) 0.0459(17) Uani 1 1 d . . .
O13 O -0.1256(7) 0.6052(5) 0.2381(2) 0.0480(16) Uani 1 1 d . . .
O14 O -0.3223(8) 0.6219(7) 0.2475(2) 0.064(2) Uani 1 1 d . . .
O21 O -0.2249(8) 0.0762(7) 0.2633(2) 0.0504(17) Uani 1 1 d . . .
O22 O -0.0240(8) 0.2225(6) 0.2460(2) 0.0608(19) Uani 1 1 d . . .
O23 O -0.1463(7) -0.1681(6) 0.3725(2) 0.0529(17) Uani 1 1 d . . .
O24 O -0.0217(7) -0.0658(6) 0.3094(2) 0.0555(19) Uani 1 1 d . . .
N31 N -0.1590(7) -0.0209(6) 0.1324(2) 0.0285(16) Uani 1 1 d . . .
N32 N 0.5445(7) -0.0495(7) 0.1456(3) 0.0349(17) Uani 1 1 d . . .
N41 N 0.0797(8) 0.7124(7) 0.3697(3) 0.045(2) Uani 1 1 d . . .
N42 N 0.2422(8) 0.4892(7) 0.6442(3) 0.0445(19) Uani 1 1 d . . .
C11 C -0.2633(10) 0.3162(8) 0.1503(4) 0.041(2) Uani 1 1 d . . .
C12 C -0.2430(9) 0.4464(8) 0.1227(3) 0.034(2) Uani 1 1 d . . .
H12 H -0.1373 0.5063 0.1293 0.041 Uiso 1 1 calc R . .
C13 C -0.3103(9) 0.5330(8) 0.1506(3) 0.030(2) Uani 1 1 d . . .
H13 H -0.2822 0.6181 0.1325 0.036 Uiso 1 1 calc R . .
C14 C -0.4731(9) 0.4637(8) 0.1350(3) 0.039(2) Uani 1 1 d . . .
H14A H -0.5084 0.3788 0.1524 0.046 Uiso 1 1 calc R . .
H14B H -0.5104 0.5287 0.1517 0.046 Uiso 1 1 calc R . .
C15 C -0.5281(10) 0.4243(9) 0.0703(3) 0.048(2) Uani 1 1 d . . .
H15A H -0.4999 0.5101 0.0535 0.057 Uiso 1 1 calc R . .
H15B H -0.6345 0.3761 0.0615 0.057 Uiso 1 1 calc R . .
C16 C -0.4689(11) 0.3280(9) 0.0419(3) 0.055(3) Uani 1 1 d . . .
H16A H -0.5050 0.3053 -0.0011 0.066 Uiso 1 1 calc R . .
H16B H -0.5007 0.2395 0.0569 0.066 Uiso 1 1 calc R . .
C17 C -0.3039(10) 0.4043(9) 0.0569(3) 0.047(2) Uani 1 1 d . . .
H17A H -0.2640 0.3424 0.0395 0.057 Uiso 1 1 calc R . .
H17B H -0.2734 0.4892 0.0393 0.057 Uiso 1 1 calc R . .
C18 C -0.2527(11) 0.5883(8) 0.2162(4) 0.041(2) Uani 1 1 d . . .
C21 C -0.0931(13) 0.1623(9) 0.2813(4) 0.048(3) Uani 1 1 d . . .
C22 C -0.0259(10) 0.1963(8) 0.3454(3) 0.040(2) Uani 1 1 d . . .
H22 H -0.0489 0.2729 0.3630 0.048 Uiso 1 1 calc R . .
C23 C -0.0944(9) 0.0732(8) 0.3757(3) 0.036(2) Uani 1 1 d . . .
H23 H -0.1988 0.0518 0.3708 0.043 Uiso 1 1 calc R . .
C24 C -0.0268(10) 0.1161(9) 0.4421(3) 0.043(2) Uani 1 1 d . . .
H24A H -0.0514 0.1905 0.4597 0.052 Uiso 1 1 calc R . .
H24B H -0.0677 0.0344 0.4609 0.052 Uiso 1 1 calc R . .
C25 C 0.1304(10) 0.1673(8) 0.4533(3) 0.050(3) Uani 1 1 d . . .
H25A H 0.1552 0.0913 0.4378 0.061 Uiso 1 1 calc R . .
H25B H 0.1706 0.1949 0.4960 0.061 Uiso 1 1 calc R . .
C26 C 0.1978(11) 0.2944(9) 0.4239(4) 0.056(3) Uani 1 1 d . . .
H26A H 0.1770 0.3721 0.4408 0.067 Uiso 1 1 calc R . .
H26B H 0.3036 0.3271 0.4317 0.067 Uiso 1 1 calc R . .
C27 C 0.1371(10) 0.2546(9) 0.3582(3) 0.049(2) Uani 1 1 d . . .
H27A H 0.1766 0.3382 0.3403 0.058 Uiso 1 1 calc R . .
H27B H 0.1661 0.1836 0.3407 0.058 Uiso 1 1 calc R . .
C28 C -0.0845(11) -0.0616(9) 0.3500(4) 0.049(3) Uani 1 1 d . . .
C31 C -0.0827(8) -0.0848(8) 0.1554(3) 0.032(2) Uani 1 1 d . . .
H31 H -0.0637 -0.0774 0.1967 0.039 Uiso 1 1 calc R . .
C32 C -0.0294(9) -0.1616(8) 0.1226(3) 0.034(2) Uani 1 1 d . . .
H32 H 0.0271 -0.2033 0.1409 0.041 Uiso 1 1 calc R . .
C33 C -0.0607(8) -0.1759(7) 0.0626(3) 0.0283(19) Uani 1 1 d . . .
C34 C -0.1389(9) -0.1097(8) 0.0381(3) 0.038(2) Uani 1 1 d . . .
H34 H -0.1606 -0.1162 -0.0031 0.045 Uiso 1 1 calc R . .
C35 C -0.1844(9) -0.0348(8) 0.0743(3) 0.033(2) Uani 1 1 d . . .
H35 H -0.2379 0.0108 0.0570 0.040 Uiso 1 1 calc R . .
C36 C 0.2626(9) -0.2386(8) 0.0931(3) 0.036(2) Uani 1 1 d . . .
C37 C 0.3089(9) -0.1043(9) 0.0897(4) 0.046(2) Uani 1 1 d . . .
H37 H 0.2472 -0.0713 0.0686 0.055 Uiso 1 1 calc R . .
C38 C 0.4456(11) -0.0154(10) 0.1168(4) 0.058(3) Uani 1 1 d . . .
H38 H 0.4742 0.0808 0.1152 0.069 Uiso 1 1 calc R . .
C39 C 0.4950(11) -0.1818(10) 0.1493(4) 0.056(3) Uani 1 1 d . . .
H39 H 0.5593 -0.2116 0.1707 0.067 Uiso 1 1 calc R . .
C310 C 0.3582(11) -0.2810(10) 0.1249(4) 0.061(3) Uani 1 1 d . . .
H310 H 0.3290 -0.3755 0.1294 0.073 Uiso 1 1 calc R . .
C41 C 0.1261(10) 0.7921(8) 0.4237(3) 0.045(2) Uani 1 1 d . . .
H41 H 0.0692 0.8356 0.4370 0.054 Uiso 1 1 calc R . .
C42 C 0.2506(10) 0.8133(9) 0.4601(3) 0.045(2) Uani 1 1 d . . .
H42 H 0.2777 0.8674 0.4986 0.054 Uiso 1 1 calc R . .
C43 C 0.3376(10) 0.7553(9) 0.4406(4) 0.044(2) Uani 1 1 d . . .
C44 C 0.2955(12) 0.6767(10) 0.3863(4) 0.061(3) Uani 1 1 d . . .
H44 H 0.3533 0.6357 0.3720 0.074 Uiso 1 1 calc R . .
C45 C 0.1676(12) 0.6573(10) 0.3523(4) 0.063(3) Uani 1 1 d . . .
H45 H 0.1386 0.6017 0.3142 0.075 Uiso 1 1 calc R . .
C46 C 0.4057(10) 0.7104(8) 0.5948(3) 0.041(2) Uani 1 1 d . . .
C47 C 0.3579(12) 0.5746(10) 0.5668(4) 0.068(3) Uani 1 1 d . . .
H47 H 0.3798 0.5540 0.5301 0.082 Uiso 1 1 calc R . .
C48 C 0.2771(13) 0.4675(10) 0.5927(4) 0.074(4) Uani 1 1 d . . .
H48 H 0.2448 0.3736 0.5729 0.089 Uiso 1 1 calc R . .
C49 C 0.2910(10) 0.6199(9) 0.6705(3) 0.047(3) Uani 1 1 d . . .
H49 H 0.2686 0.6388 0.7073 0.056 Uiso 1 1 calc R . .
C410 C 0.3738(11) 0.7322(9) 0.6475(4) 0.051(3) Uani 1 1 d . . .
H410 H 0.4082 0.8250 0.6689 0.061 Uiso 1 1 calc R . .
S41 S 0.5078(3) 0.7810(3) 0.48366(10) 0.0581(7) Uani 1 1 d . . .
S42 S 0.5081(3) 0.8579(3) 0.56708(10) 0.0557(7) Uani 1 1 d . . .
S31 S -0.0055(3) -0.2707(2) 0.01270(9) 0.0473(7) Uani 1 1 d . . .
S32 S 0.0863(3) -0.3691(2) 0.06291(10) 0.0491(7) Uani 1 1 d . . .
O1W O 0.8025(8) 0.8380(7) 0.8885(3) 0.080(2) Uani 1 1 d U . .
O2W O 0.5140(11) 0.9081(10) 0.3038(4) 0.035(3) Uani 0.50 1 d PU . .
O3W O 0.4354(16) 0.6101(15) 0.2800(6) 0.084(4) Uani 0.50 1 d PU . .
O4W O 0.2648(16) 0.9448(14) 0.2734(6) 0.085(5) Uani 0.50 1 d PU . .
O5W O 0.1291(17) 0.6910(15) 0.2110(6) 0.088(5) Uani 0.50 1 d PU . .
O6W O 0.1614(17) 0.4755(15) 0.2230(6) 0.088(5) Uani 0.50 1 d PU . .
O7W O 0.6721(17) 0.8064(15) 0.7779(6) 0.092(5) Uani 0.50 1 d PU . .
O8W O 0.1026(18) 0.3773(16) 0.1239(7) 0.099(5) Uani 0.50 1 d PU . .

loop_
_atom_site_aniso_label
_atom_site_aniso_U_11
_atom_site_aniso_U_22
_atom_site_aniso_U_33
_atom_site_aniso_U_23
_atom_site_aniso_U_13
_atom_site_aniso_U_12
Zn1 0.0434(7) 0.0513(7) 0.0267(5) 0.0081(5) 0.0032(5) 0.0298(6)
Zn2 0.0687(9) 0.0346(6) 0.0261(5) 0.0035(4) 0.0018(5) 0.0169(6)
O11 0.077(5) 0.045(4) 0.056(4) 0.004(3) 0.001(4) 0.046(4)
O12 0.081(5) 0.033(4) 0.029(3) 0.011(3) 0.005(3) 0.030(4)
O13 0.067(5) 0.034(4) 0.028(3) 0.007(3) -0.001(3) 0.011(4)
O14 0.109(6) 0.073(5) 0.031(3) 0.004(3) 0.023(4) 0.059(5)
O21 0.077(5) 0.054(4) 0.027(3) 0.005(3) -0.005(3) 0.041(4)
O22 0.093(6) 0.055(4) 0.030(3) 0.011(3) 0.006(4) 0.029(4)
O23 0.070(5) 0.029(4) 0.052(4) 0.015(3) 0.001(3) 0.015(3)
O24 0.104(6) 0.044(4) 0.027(3) 0.004(3) 0.003(4) 0.044(4)
N31 0.038(4) 0.034(4) 0.019(3) 0.004(3) 0.003(3) 0.022(4)
N32 0.034(5) 0.043(5) 0.033(4) 0.009(3) 0.005(3) 0.023(4)
N41 0.070(6) 0.037(5) 0.026(4) 0.007(3) 0.000(4) 0.025(4)
N42 0.061(6) 0.035(5) 0.028(4) -0.004(3) -0.002(4) 0.017(4)
C11 0.057(7) 0.032(5) 0.032(5) -0.004(4) -0.007(5) 0.027(5)
C12 0.043(6) 0.040(5) 0.020(4) 0.010(4) 0.006(4) 0.019(5)
C13 0.045(6) 0.019(4) 0.029(4) 0.007(3) 0.004(4) 0.016(4)
C14 0.055(7) 0.040(5) 0.034(5) 0.022(4) 0.011(5) 0.029(5)
C15 0.050(6) 0.056(6) 0.039(5) 0.021(5) 0.001(5) 0.024(5)
C16 0.087(9) 0.047(6) 0.028(5) 0.013(4) -0.001(5) 0.029(6)
C17 0.069(8) 0.057(6) 0.031(5) 0.010(4) 0.008(5) 0.043(6)
C18 0.056(7) 0.020(5) 0.040(5) 0.011(4) -0.003(5) 0.012(5)
C21 0.079(8) 0.026(6) 0.041(6) 0.007(5) -0.002(6) 0.031(6)
C22 0.061(7) 0.026(5) 0.031(5) -0.005(4) -0.007(4) 0.027(5)
C23 0.048(6) 0.033(5) 0.029(4) 0.004(4) -0.003(4) 0.024(5)
C24 0.068(7) 0.040(5) 0.026(4) 0.007(4) 0.007(5) 0.029(5)
C25 0.077(8) 0.036(6) 0.029(5) -0.003(4) -0.013(5) 0.026(6)
C26 0.069(8) 0.045(6) 0.046(6) 0.000(5) -0.011(5) 0.026(6)
C27 0.063(7) 0.040(6) 0.039(5) 0.007(4) 0.002(5) 0.021(5)
C28 0.068(8) 0.040(6) 0.032(5) -0.003(5) -0.023(5) 0.029(6)
C31 0.038(6) 0.034(5) 0.026(4) 0.010(4) 0.010(4) 0.015(5)
C32 0.039(6) 0.028(5) 0.038(5) 0.012(4) 0.004(4) 0.015(4)
C33 0.032(5) 0.024(5) 0.028(4) 0.004(4) 0.003(4) 0.013(4)
C34 0.041(6) 0.034(5) 0.035(5) 0.003(4) 0.005(4) 0.014(5)
C35 0.041(6) 0.035(5) 0.031(5) 0.009(4) 0.002(4) 0.025(5)
C36 0.036(6) 0.030(5) 0.037(5) -0.005(4) 0.000(4) 0.015(5)
C37 0.023(5) 0.041(6) 0.067(6) 0.027(5) -0.009(5) 0.009(5)
C38 0.060(8) 0.052(7) 0.068(7) 0.031(5) 0.011(6) 0.026(6)
C39 0.044(7) 0.050(7) 0.079(7) 0.010(6) -0.008(6) 0.032(6)
C310 0.065(8) 0.046(6) 0.077(7) 0.009(5) -0.005(6) 0.037(6)
C41 0.062(7) 0.036(5) 0.032(5) -0.003(4) -0.001(5) 0.021(5)
C42 0.061(7) 0.051(6) 0.028(5) 0.008(4) 0.006(5) 0.029(6)
C43 0.050(7) 0.045(6) 0.035(5) 0.015(4) 0.006(5) 0.017(5)
C44 0.084(9) 0.075(8) 0.044(6) 0.011(5) 0.013(6) 0.053(7)
C45 0.099(10) 0.070(7) 0.033(5) 0.001(5) 0.007(6) 0.054(8)
C46 0.054(7) 0.032(5) 0.028(5) 0.005(4) -0.006(4) 0.014(5)
C47 0.098(9) 0.052(7) 0.043(6) 0.005(5) 0.031(6) 0.016(7)
C48 0.125(11) 0.038(6) 0.041(6) 0.005(5) 0.019(7) 0.016(7)
C49 0.081(8) 0.035(6) 0.028(5) -0.001(4) 0.008(5) 0.030(6)
C410 0.086(8) 0.036(6) 0.040(6) 0.013(4) 0.009(5) 0.036(6)
S41 0.0556(18) 0.0744(19) 0.0532(15) 0.0298(14) 0.0134(14) 0.0315(16)
S42 0.0616(19) 0.0461(16) 0.0487(15) 0.0194(12) 0.0016(13) 0.0133(14)
S31 0.0473(16) 0.0536(16) 0.0412(13) -0.0104(11) -0.0039(12) 0.0316(14)
S32 0.0481(17) 0.0374(14) 0.0600(15) -0.0085(12) -0.0004(13) 0.0254(13)
O1W 0.080(3) 0.076(3) 0.083(3) 0.0187(18) 0.0183(19) 0.0306(19)
O2W 0.036(3) 0.034(3) 0.034(3) 0.0063(19) 0.0084(19) 0.012(2)
O3W 0.084(5) 0.085(5) 0.083(5) 0.013(2) 0.023(2) 0.034(3)
O4W 0.085(5) 0.085(5) 0.085(5) 0.020(2) 0.019(2) 0.035(3)
O5W 0.088(5) 0.089(5) 0.088(5) 0.020(2) 0.018(2) 0.038(3)
O6W 0.089(5) 0.085(5) 0.087(5) 0.014(2) 0.024(2) 0.033(3)
O7W 0.095(5) 0.089(5) 0.088(5) 0.021(2) 0.017(2) 0.035(3)
O8W 0.100(5) 0.099(5) 0.100(5) 0.021(2) 0.021(2) 0.043(3)

loop_
_atom_type_symbol
_atom_type_description
_atom_type_scat_dispersion_real
_atom_type_scat_dispersion_imag
_atom_type_scat_source
C C 0.0033 0.0016 'International Tables Vol C Tables 4.2.6.8 and 6.1.1.4'
H H 0.0000 0.0000 'International Tables Vol C Tables 4.2.6.8 and 6.1.1.4'
N N 0.0061 0.0033 'International Tables Vol C Tables 4.2.6.8 and 6.1.1.4'
O O 0.0106 0.0060 'International Tables Vol C Tables 4.2.6.8 and 6.1.1.4'
S S 0.1246 0.1234 'International Tables Vol C Tables 4.2.6.8 and 6.1.1.4'
Zn Zn 0.2839 1.4301 'International Tables Vol C Tables 4.2.6.8 and 6.1.1.4'

loop_
_geom_angle_atom_site_label_1
_geom_angle_atom_site_label_2
_geom_angle_atom_site_label_3
_geom_angle
_geom_angle_site_symmetry_1
_geom_angle_site_symmetry_3
_geom_angle_publ_flag
O11 Zn1 O21 142.0(2) . . ?
O11 Zn1 N31 95.6(2) . . ?
O21 Zn1 N31 111.9(2) . . ?
O11 Zn1 N32 104.6(3) . 1_455 ?
O21 Zn1 N32 99.0(3) . 1_455 ?
N31 Zn1 N32 94.5(3) . 1_455 ?
O11 Zn1 O22 95.4(2) . . ?
O21 Zn1 O22 59.1(2) . . ?
N31 Zn1 O22 92.5(2) . . ?
N32 Zn1 O22 158.0(2) 1_455 . ?
O11 Zn1 C21 120.1(3) . . ?
O21 Zn1 C21 29.9(3) . . ?
N31 Zn1 C21 103.9(3) . . ?
N32 Zn1 C21 128.9(3) 1_455 . ?
O22 Zn1 C21 29.2(3) . . ?
O11 Zn1 C11 29.4(2) . . ?
O21 Zn1 C11 118.0(2) . . ?
N31 Zn1 C11 125.0(3) . . ?
N32 Zn1 C11 99.1(3) 1_455 . ?
O22 Zn1 C11 93.9(2) . . ?
C21 Zn1 C11 107.7(3) . . ?
O23 Zn2 O13 144.7(2) 1_565 . ?
O23 Zn2 N42 98.6(3) 1_565 2_566 ?
O13 Zn2 N42 106.0(2) . 2_566 ?
O23 Zn2 N41 97.7(3) 1_565 . ?
O13 Zn2 N41 104.6(3) . . ?
N42 Zn2 N41 95.5(3) 2_566 . ?
O23 Zn2 O14 97.5(2) 1_565 . ?
O13 Zn2 O14 59.2(2) . . ?
N42 Zn2 O14 88.1(3) 2_566 . ?
N41 Zn2 O14 163.7(3) . . ?
O23 Zn2 C18 122.7(3) 1_565 . ?
O13 Zn2 C18 30.2(3) . . ?
N42 Zn2 C18 97.5(3) 2_566 . ?
N41 Zn2 C18 134.7(3) . . ?
O14 Zn2 C18 29.0(2) . . ?
O23 Zn2 C28 29.1(3) 1_565 1_565 ?
O13 Zn2 C28 119.9(3) . 1_565 ?
N42 Zn2 C28 127.6(3) 2_566 1_565 ?
N41 Zn2 C28 96.0(3) . 1_565 ?
O14 Zn2 C28 94.4(2) . 1_565 ?
C18 Zn2 C28 109.4(3) . 1_565 ?
C11 O11 Zn1 101.1(5) . . ?
C18 O13 Zn2 96.5(6) . . ?
C18 O14 Zn2 84.5(6) . . ?
C21 O21 Zn1 97.4(6) . . ?
C21 O22 Zn1 83.8(6) . . ?
C28 O23 Zn2 101.2(6) . 1_545 ?
C31 N31 C35 116.4(6) . . ?
C31 N31 Zn1 126.2(5) . . ?
C35 N31 Zn1 117.4(5) . . ?
C39 N32 C38 113.5(8) . . ?
C39 N32 Zn1 124.2(6) . 1_655 ?
C38 N32 Zn1 122.3(6) . 1_655 ?
C41 N41 C45 115.9(8) . . ?
C41 N41 Zn2 117.4(6) . . ?
C45 N41 Zn2 126.7(6) . . ?
C49 N42 C48 116.3(8) . . ?
C49 N42 Zn2 124.4(6) . 2_566 ?
C48 N42 Zn2 119.3(6) . 2_566 ?
O12 C11 O11 123.4(8) . . ?
O12 C11 C12 122.9(7) . . ?
O11 C11 C12 113.7(8) . . ?
O12 C11 Zn1 74.1(4) . . ?
O11 C11 Zn1 49.5(4) . . ?
C12 C11 Zn1 162.7(6) . . ?
C13 C12 C17 109.9(6) . . ?
C13 C12 C11 112.2(6) . . ?
C17 C12 C11 110.9(6) . . ?
C13 C12 H12 107.9 . . ?
C17 C12 H12 107.9 . . ?
C11 C12 H12 107.9 . . ?
C12 C13 C14 113.3(6) . . ?
C12 C13 C18 115.2(7) . . ?
C14 C13 C18 111.6(7) . . ?
C12 C13 H13 105.2 . . ?
C14 C13 H13 105.2 . . ?
C18 C13 H13 105.2 . . ?
C15 C14 C13 111.0(7) . . ?
C15 C14 H14A 109.4 . . ?
C13 C14 H14A 109.4 . . ?
C15 C14 H14B 109.4 . . ?
C13 C14 H14B 109.4 . . ?
H14A C14 H14B 108.0 . . ?
C14 C15 C16 111.6(7) . . ?
C14 C15 H15A 109.3 . . ?
C16 C15 H15A 109.3 . . ?
C14 C15 H15B 109.3 . . ?
C16 C15 H15B 109.3 . . ?
H15A C15 H15B 108.0 . . ?
C15 C16 C17 108.2(7) . . ?
C15 C16 H16A 110.1 . . ?
C17 C16 H16A 110.1 . . ?
C15 C16 H16B 110.1 . . ?
C17 C16 H16B 110.1 . . ?
H16A C16 H16B 108.4 . . ?
C12 C17 C16 112.1(7) . . ?
C12 C17 H17A 109.2 . . ?
C16 C17 H17A 109.2 . . ?
C12 C17 H17B 109.2 . . ?
C16 C17 H17B 109.2 . . ?
H17A C17 H17B 107.9 . . ?
O14 C18 O13 119.7(8) . . ?
O14 C18 C13 122.0(9) . . ?
O13 C18 C13 118.2(9) . . ?
O14 C18 Zn2 66.5(5) . . ?
O13 C18 Zn2 53.3(4) . . ?
C13 C18 Zn2 171.3(7) . . ?
O22 C21 O21 119.7(8) . . ?
O22 C21 C22 120.9(10) . . ?
O21 C21 C22 119.3(9) . . ?
O22 C21 Zn1 67.0(5) . . ?
O21 C21 Zn1 52.7(4) . . ?
C22 C21 Zn1 171.2(8) . . ?
C21 C22 C27 113.3(8) . . ?
C21 C22 C23 112.0(7) . . ?
C27 C22 C23 112.6(6) . . ?
C21 C22 H22 106.1 . . ?
C27 C22 H22 106.1 . . ?
C23 C22 H22 106.1 . . ?
C22 C23 C28 114.1(7) . . ?
C22 C23 C24 109.9(7) . . ?
C28 C23 C24 110.1(6) . . ?
C22 C23 H23 107.5 . . ?
C28 C23 H23 107.5 . . ?
C24 C23 H23 107.5 . . ?
C25 C24 C23 111.3(7) . . ?
C25 C24 H24A 109.4 . . ?
C23 C24 H24A 109.4 . . ?
C25 C24 H24B 109.4 . . ?
C23 C24 H24B 109.4 . . ?
H24A C24 H24B 108.0 . . ?
C24 C25 C26 110.7(7) . . ?
C24 C25 H25A 109.5 . . ?
C26 C25 H25A 109.5 . . ?
C24 C25 H25B 109.5 . . ?
C26 C25 H25B 109.5 . . ?
H25A C25 H25B 108.1 . . ?
C27 C26 C25 110.5(7) . . ?
C27 C26 H26A 109.6 . . ?
C25 C26 H26A 109.6 . . ?
C27 C26 H26B 109.6 . . ?
C25 C26 H26B 109.6 . . ?
H26A C26 H26B 108.1 . . ?
C22 C27 C26 110.3(8) . . ?
C22 C27 H27A 109.6 . . ?
C26 C27 H27A 109.6 . . ?
C22 C27 H27B 109.6 . . ?
C26 C27 H27B 109.6 . . ?
H27A C27 H27B 108.1 . . ?
O24 C28 O23 122.7(8) . . ?
O24 C28 C23 121.6(8) . . ?
O23 C28 C23 115.7(9) . . ?
O24 C28 Zn2 73.2(5) . 1_545 ?
O23 C28 Zn2 49.6(4) . 1_545 ?
C23 C28 Zn2 164.7(8) . 1_545 ?
N31 C31 C32 123.6(7) . . ?
N31 C31 H31 118.2 . . ?
C32 C31 H31 118.2 . . ?
C33 C32 C31 118.1(7) . . ?
C33 C32 H32 120.9 . . ?
C31 C32 H32 120.9 . . ?
C34 C33 C32 118.9(7) . . ?
C34 C33 S31 115.5(6) . . ?
C32 C33 S31 125.5(6) . . ?
C35 C34 C33 118.3(7) . . ?
C35 C34 H34 120.8 . . ?
C33 C34 H34 120.8 . . ?
N31 C35 C34 124.6(7) . . ?
N31 C35 H35 117.7 . . ?
C34 C35 H35 117.7 . . ?
C37 C36 C310 118.1(8) . . ?
C37 C36 S32 125.3(7) . . ?
C310 C36 S32 116.6(7) . . ?
C36 C37 C38 118.7(8) . . ?
C36 C37 H37 120.7 . . ?
C38 C37 H37 120.7 . . ?
N32 C38 C37 126.4(9) . . ?
N32 C38 H38 116.8 . . ?
C37 C38 H38 116.8 . . ?
N32 C39 C310 125.4(8) . . ?
N32 C39 H39 117.3 . . ?
C310 C39 H39 117.3 . . ?
C39 C310 C36 117.9(9) . . ?
C39 C310 H310 121.1 . . ?
C36 C310 H310 121.1 . . ?
N41 C41 C42 123.0(8) . . ?
N41 C41 H41 118.5 . . ?
C42 C41 H41 118.5 . . ?
C41 C42 C43 119.2(8) . . ?
C41 C42 H42 120.4 . . ?
C43 C42 H42 120.4 . . ?
C44 C43 C42 119.3(9) . . ?
C44 C43 S41 117.3(8) . . ?
C42 C43 S41 123.4(7) . . ?
C43 C44 C45 118.5(9) . . ?
C43 C44 H44 120.8 . . ?
C45 C44 H44 120.8 . . ?
N41 C45 C44 124.1(8) . . ?
N41 C45 H45 118.0 . . ?
C44 C45 H45 118.0 . . ?
C410 C46 C47 117.5(8) . . ?
C410 C46 S42 118.2(7) . . ?
C47 C46 S42 124.3(7) . . ?
C46 C47 C48 119.0(9) . . ?
C46 C47 H47 120.5 . . ?
C48 C47 H47 120.5 . . ?
N42 C48 C47 123.5(9) . . ?
N42 C48 H48 118.2 . . ?
C47 C48 H48 118.2 . . ?
N42 C49 C410 123.3(8) . . ?
N42 C49 H49 118.3 . . ?
C410 C49 H49 118.3 . . ?
C46 C410 C49 120.4(8) . . ?
C46 C410 H410 119.8 . . ?
C49 C410 H410 119.8 . . ?
C43 S41 S42 105.1(3) . . ?
C46 S42 S41 105.4(3) . . ?
C33 S31 S32 104.4(3) . . ?
C36 S32 S31 103.5(3) . . ?

loop_
_geom_bond_atom_site_label_1
_geom_bond_atom_site_label_2
_geom_bond_distance
_geom_bond_site_symmetry_2
_geom_bond_publ_flag
Zn1 O11 2.006(6) . ?
Zn1 O21 2.034(5) . ?
Zn1 N31 2.063(6) . ?
Zn1 N32 2.078(7) 1_455 ?
Zn1 O22 2.347(6) . ?
Zn1 C21 2.536(9) . ?
Zn1 C11 2.589(8) . ?
Zn2 O23 2.000(6) 1_565 ?
Zn2 O13 2.029(5) . ?
Zn2 N42 2.093(7) 2_566 ?
Zn2 N41 2.102(7) . ?
Zn2 O14 2.317(7) . ?
Zn2 C18 2.516(8) . ?
Zn2 C28 2.576(8) 1_565 ?
O11 C11 1.295(9) . ?
O12 C11 1.234(9) . ?
O13 C18 1.274(10) . ?
O14 C18 1.226(10) . ?
O21 C21 1.274(11) . ?
O22 C21 1.246(11) . ?
O23 C28 1.279(10) . ?
O23 Zn2 2.000(6) 1_545 ?
O24 C28 1.243(10) . ?
N31 C31 1.329(9) . ?
N31 C35 1.332(8) . ?
N32 C39 1.308(10) . ?
N32 C38 1.338(10) . ?
N32 Zn1 2.078(7) 1_655 ?
N41 C41 1.344(9) . ?
N41 C45 1.353(11) . ?
N42 C49 1.309(9) . ?
N42 C48 1.338(10) . ?
N42 Zn2 2.093(7) 2_566 ?
C11 C12 1.547(10) . ?
C12 C13 1.511(10) . ?
C12 C17 1.523(10) . ?
C12 H12 1.0000 . ?
C13 C14 1.512(11) . ?
C13 C18 1.524(11) . ?
C13 H13 1.0000 . ?
C14 C15 1.491(10) . ?
C14 H14A 0.9900 . ?
C14 H14B 0.9900 . ?
C15 C16 1.532(11) . ?
C15 H15A 0.9900 . ?
C15 H15B 0.9900 . ?
C16 C17 1.535(12) . ?
C16 H16A 0.9900 . ?
C16 H16B 0.9900 . ?
C17 H17A 0.9900 . ?
C17 H17B 0.9900 . ?
C21 C22 1.500(11) . ?
C22 C27 1.518(12) . ?
C22 C23 1.532(10) . ?
C22 H22 1.0000 . ?
C23 C28 1.538(11) . ?
C23 C24 1.547(10) . ?
C23 H23 1.0000 . ?
C24 C25 1.469(11) . ?
C24 H24A 0.9900 . ?
C24 H24B 0.9900 . ?
C25 C26 1.548(11) . ?
C25 H25A 0.9900 . ?
C25 H25B 0.9900 . ?
C26 C27 1.521(10) . ?
C26 H26A 0.9900 . ?
C26 H26B 0.9900 . ?
C27 H27A 0.9900 . ?
C27 H27B 0.9900 . ?
C28 Zn2 2.575(8) 1_545 ?
C31 C32 1.385(10) . ?
C31 H31 0.9500 . ?
C32 C33 1.377(9) . ?
C32 H32 0.9500 . ?
C33 C34 1.376(10) . ?
C33 S31 1.768(7) . ?
C34 C35 1.361(10) . ?
C34 H34 0.9500 . ?
C35 H35 0.9500 . ?
C36 C37 1.327(10) . ?
C36 C310 1.399(11) . ?
C36 S32 1.768(8) . ?
C37 C38 1.352(11) . ?
C37 H37 0.9500 . ?
C38 H38 0.9500 . ?
C39 C310 1.369(12) . ?
C39 H39 0.9500 . ?
C310 H310 0.9500 . ?
C41 C42 1.358(11) . ?
C41 H41 0.9500 . ?
C42 C43 1.384(11) . ?
C42 H42 0.9500 . ?
C43 C44 1.348(11) . ?
C43 S41 1.798(9) . ?
C44 C45 1.366(12) . ?
C44 H44 0.9500 . ?
C45 H45 0.9500 . ?
C46 C410 1.350(10) . ?
C46 C47 1.369(11) . ?
C46 S42 1.768(9) . ?
C47 C48 1.386(12) . ?
C47 H47 0.9500 . ?
C48 H48 0.9500 . ?
C49 C410 1.388(11) . ?
C49 H49 0.9500 . ?
C410 H410 0.9500 . ?
S41 S42 2.039(4) . ?
S31 S32 2.034(3) . ?

loop_
_geom_torsion_atom_site_label_1
_geom_torsion_atom_site_label_2
_geom_torsion_atom_site_label_3
_geom_torsion_atom_site_label_4
_geom_torsion
_geom_torsion_site_symmetry_1
_geom_torsion_site_symmetry_2
_geom_torsion_site_symmetry_3
_geom_torsion_site_symmetry_4
_geom_torsion_publ_flag
O21 Zn1 O11 C11 -44.2(7) . . . . ?
N31 Zn1 O11 C11 178.6(5) . . . . ?
N32 Zn1 O11 C11 82.4(5) 1_455 . . . ?
O22 Zn1 O11 C11 -88.4(5) . . . . ?
C21 Zn1 O11 C11 -71.8(6) . . . . ?
O23 Zn2 O13 C18 -55.4(7) 1_565 . . . ?
N42 Zn2 O13 C18 77.1(5) 2_566 . . . ?
N41 Zn2 O13 C18 177.4(5) . . . . ?
O14 Zn2 O13 C18 -0.7(5) . . . . ?
C28 Zn2 O13 C18 -76.7(6) 1_565 . . . ?
O23 Zn2 O14 C18 152.3(5) 1_565 . . . ?
O13 Zn2 O14 C18 0.7(5) . . . . ?
N42 Zn2 O14 C18 -109.3(5) 2_566 . . . ?
N41 Zn2 O14 C18 -6.1(11) . . . . ?
C28 Zn2 O14 C18 123.2(5) 1_565 . . . ?
O11 Zn1 O21 C21 -53.7(7) . . . . ?
N31 Zn1 O21 C21 79.6(5) . . . . ?
N32 Zn1 O21 C21 178.2(5) 1_455 . . . ?
O22 Zn1 O21 C21 0.3(5) . . . . ?
C11 Zn1 O21 C21 -76.5(6) . . . . ?
O11 Zn1 O22 C21 149.6(5) . . . . ?
O21 Zn1 O22 C21 -0.3(5) . . . . ?
N31 Zn1 O22 C21 -114.5(5) . . . . ?
N32 Zn1 O22 C21 -6.0(9) 1_455 . . . ?
C11 Zn1 O22 C21 120.2(5) . . . . ?
O11 Zn1 N31 C31 143.8(7) . . . . ?
O21 Zn1 N31 C31 -9.5(7) . . . . ?
N32 Zn1 N31 C31 -111.0(7) 1_455 . . . ?
O22 Zn1 N31 C31 48.1(7) . . . . ?
C21 Zn1 N31 C31 20.9(7) . . . . ?
C11 Zn1 N31 C31 144.6(6) . . . . ?
O11 Zn1 N31 C35 -37.0(6) . . . . ?
O21 Zn1 N31 C35 169.8(6) . . . . ?
N32 Zn1 N31 C35 68.2(6) 1_455 . . . ?
O22 Zn1 N31 C35 -132.6(6) . . . . ?
C21 Zn1 N31 C35 -159.9(6) . . . . ?
C11 Zn1 N31 C35 -36.1(7) . . . . ?
O23 Zn2 N41 C41 12.9(6) 1_565 . . . ?
O13 Zn2 N41 C41 165.3(6) . . . . ?
N42 Zn2 N41 C41 -86.6(6) 2_566 . . . ?
O14 Zn2 N41 C41 171.3(7) . . . . ?
C18 Zn2 N41 C41 167.1(5) . . . . ?
C28 Zn2 N41 C41 42.2(7) 1_565 . . . ?
O23 Zn2 N41 C45 -168.3(7) 1_565 . . . ?
O13 Zn2 N41 C45 -15.9(8) . . . . ?
N42 Zn2 N41 C45 92.3(7) 2_566 . . . ?
O14 Zn2 N41 C45 -9.9(14) . . . . ?
C18 Zn2 N41 C45 -14.0(9) . . . . ?
C28 Zn2 N41 C45 -139.0(8) 1_565 . . . ?
Zn1 O11 C11 O12 -4.2(9) . . . . ?
Zn1 O11 C11 C12 175.3(5) . . . . ?
O11 Zn1 C11 O12 176.3(8) . . . . ?
O21 Zn1 C11 O12 -32.8(6) . . . . ?
N31 Zn1 C11 O12 174.6(4) . . . . ?
N32 Zn1 C11 O12 72.6(5) 1_455 . . . ?
O22 Zn1 C11 O12 -89.6(5) . . . . ?
C21 Zn1 C11 O12 -63.3(6) . . . . ?
O21 Zn1 C11 O11 150.9(5) . . . . ?
N31 Zn1 C11 O11 -1.7(6) . . . . ?
N32 Zn1 C11 O11 -103.8(5) 1_455 . . . ?
O22 Zn1 C11 O11 94.0(5) . . . . ?
C21 Zn1 C11 O11 120.4(5) . . . . ?
O11 Zn1 C11 C12 -14.5(16) . . . . ?
O21 Zn1 C11 C12 136.4(18) . . . . ?
N31 Zn1 C11 C12 -16.3(19) . . . . ?
N32 Zn1 C11 C12 -118.3(18) 1_455 . . . ?
O22 Zn1 C11 C12 79.5(18) . . . . ?
C21 Zn1 C11 C12 105.8(18) . . . . ?
O12 C11 C12 C13 -2.3(11) . . . . ?
O11 C11 C12 C13 178.2(7) . . . . ?
Zn1 C11 C12 C13 -169.8(15) . . . . ?
O12 C11 C12 C17 -125.6(8) . . . . ?
O11 C11 C12 C17 54.8(10) . . . . ?
Zn1 C11 C12 C17 67(2) . . . . ?
C17 C12 C13 C14 52.7(9) . . . . ?
C11 C12 C13 C14 -71.2(8) . . . . ?
C17 C12 C13 C18 -177.0(7) . . . . ?
C11 C12 C13 C18 59.1(9) . . . . ?
C12 C13 C14 C15 -54.2(8) . . . . ?
C18 C13 C14 C15 173.7(6) . . . . ?
C13 C14 C15 C16 56.9(9) . . . . ?
C14 C15 C16 C17 -58.3(9) . . . . ?
C13 C12 C17 C16 -55.1(9) . . . . ?
C11 C12 C17 C16 69.5(9) . . . . ?
C15 C16 C17 C12 57.6(8) . . . . ?
Zn2 O14 C18 O13 -1.1(7) . . . . ?
Zn2 O14 C18 C13 -178.0(7) . . . . ?
Zn2 O13 C18 O14 1.3(8) . . . . ?
Zn2 O13 C18 C13 178.3(6) . . . . ?
C12 C13 C18 O14 -157.5(8) . . . . ?
C14 C13 C18 O14 -26.4(10) . . . . ?
C12 C13 C18 O13 25.5(11) . . . . ?
C14 C13 C18 O13 156.7(7) . . . . ?
O23 Zn2 C18 O14 -33.2(6) 1_565 . . . ?
O13 Zn2 C18 O14 -178.8(8) . . . . ?
N42 Zn2 C18 O14 72.1(5) 2_566 . . . ?
N41 Zn2 C18 O14 177.6(4) . . . . ?
C28 Zn2 C18 O14 -62.2(6) 1_565 . . . ?
O23 Zn2 C18 O13 145.6(4) 1_565 . . . ?
N42 Zn2 C18 O13 -109.1(5) 2_566 . . . ?
N41 Zn2 C18 O13 -3.6(6) . . . . ?
O14 Zn2 C18 O13 178.8(8) . . . . ?
C28 Zn2 C18 O13 116.6(5) 1_565 . . . ?
Zn1 O22 C21 O21 0.5(8) . . . . ?
Zn1 O22 C21 C22 -175.6(7) . . . . ?
Zn1 O21 C21 O22 -0.6(9) . . . . ?
Zn1 O21 C21 C22 175.6(6) . . . . ?
O11 Zn1 C21 O22 -35.6(6) . . . . ?
O21 Zn1 C21 O22 179.4(8) . . . . ?
N31 Zn1 C21 O22 69.5(5) . . . . ?
N32 Zn1 C21 O22 177.1(4) 1_455 . . . ?
C11 Zn1 C21 O22 -64.9(6) . . . . ?
O11 Zn1 C21 O21 145.0(5) . . . . ?
N31 Zn1 C21 O21 -110.0(5) . . . . ?
N32 Zn1 C21 O21 -2.3(6) 1_455 . . . ?
O22 Zn1 C21 O21 -179.4(8) . . . . ?
C11 Zn1 C21 O21 115.7(5) . . . . ?
O22 C21 C22 C27 -24.9(11) . . . . ?
O21 C21 C22 C27 159.0(7) . . . . ?
O22 C21 C22 C23 -153.6(8) . . . . ?
O21 C21 C22 C23 30.3(11) . . . . ?
C21 C22 C23 C28 58.7(10) . . . . ?
C27 C22 C23 C28 -70.4(9) . . . . ?
C21 C22 C23 C24 -177.1(7) . . . . ?
C27 C22 C23 C24 53.8(9) . . . . ?
C22 C23 C24 C25 -55.8(9) . . . . ?
C28 C23 C24 C25 70.7(10) . . . . ?
C23 C24 C25 C26 58.5(9) . . . . ?
C24 C25 C26 C27 -58.9(10) . . . . ?
C21 C22 C27 C26 176.7(6) . . . . ?
C23 C22 C27 C26 -54.9(9) . . . . ?
C25 C26 C27 C22 55.9(10) . . . . ?
Zn2 O23 C28 O24 -4.1(9) 1_545 . . . ?
Zn2 O23 C28 C23 175.0(6) 1_545 . . . ?
C22 C23 C28 O24 2.2(11) . . . . ?
C24 C23 C28 O24 -122.0(9) . . . . ?
C22 C23 C28 O23 -176.9(7) . . . . ?
C24 C23 C28 O23 58.9(10) . . . . ?
C22 C23 C28 Zn2 -162.3(17) . . . 1_545 ?
C24 C23 C28 Zn2 74(2) . . . 1_545 ?
C35 N31 C31 C32 0.5(12) . . . . ?
Zn1 N31 C31 C32 179.8(6) . . . . ?
N31 C31 C32 C33 -1.9(12) . . . . ?
C31 C32 C33 C34 2.2(12) . . . . ?
C31 C32 C33 S31 -179.3(6) . . . . ?
C32 C33 C34 C35 -1.2(12) . . . . ?
S31 C33 C34 C35 -179.9(6) . . . . ?
C31 N31 C35 C34 0.6(12) . . . . ?
Zn1 N31 C35 C34 -178.7(6) . . . . ?
C33 C34 C35 N31 -0.2(13) . . . . ?
C310 C36 C37 C38 0.2(13) . . . . ?
S32 C36 C37 C38 177.6(7) . . . . ?
C39 N32 C38 C37 -4.3(13) . . . . ?
Zn1 N32 C38 C37 173.4(7) 1_655 . . . ?
C36 C37 C38 N32 3.0(15) . . . . ?
C38 N32 C39 C310 2.5(13) . . . . ?
Zn1 N32 C39 C310 -175.1(7) 1_655 . . . ?
N32 C39 C310 C36 0.2(15) . . . . ?
C37 C36 C310 C39 -1.7(13) . . . . ?
S32 C36 C310 C39 -179.3(7) . . . . ?
C45 N41 C41 C42 -2.3(13) . . . . ?
Zn2 N41 C41 C42 176.7(7) . . . . ?
N41 C41 C42 C43 2.5(13) . . . . ?
C41 C42 C43 C44 -1.3(13) . . . . ?
C41 C42 C43 S41 177.7(6) . . . . ?
C42 C43 C44 C45 0.1(14) . . . . ?
S41 C43 C44 C45 -179.0(7) . . . . ?
C41 N41 C45 C44 1.0(14) . . . . ?
Zn2 N41 C45 C44 -177.9(7) . . . . ?
C43 C44 C45 N41 0.1(16) . . . . ?
C410 C46 C47 C48 1.6(15) . . . . ?
S42 C46 C47 C48 -179.4(8) . . . . ?
C49 N42 C48 C47 -1.2(15) . . . . ?
Zn2 N42 C48 C47 -179.3(9) 2_566 . . . ?
C46 C47 C48 N42 0.2(17) . . . . ?
C48 N42 C49 C410 0.4(13) . . . . ?
Zn2 N42 C49 C410 178.5(6) 2_566 . . . ?
C47 C46 C410 C49 -2.3(13) . . . . ?
S42 C46 C410 C49 178.6(7) . . . . ?
N42 C49 C410 C46 1.4(14) . . . . ?
C44 C43 S41 S42 -165.7(7) . . . . ?
C42 C43 S41 S42 15.3(8) . . . . ?
C410 C46 S42 S41 -172.5(6) . . . . ?
C47 C46 S42 S41 8.5(9) . . . . ?
C43 S41 S42 C46 80.4(4) . . . . ?
C34 C33 S31 S32 -174.2(6) . . . . ?
C32 C33 S31 S32 7.2(8) . . . . ?
C37 C36 S32 S31 9.7(8) . . . . ?
C310 C36 S32 S31 -172.9(6) . . . . ?
C33 S31 S32 C36 -82.0(4) . . . . ?
